data_7124680
loop_
_publ_author_name
'An, Yuanyuan'
'Xia, Hongguang'
'Wu, Jie'

_publ_section_title
;
 Base-controlled [3+3] cycloaddition of isoquinoline N-oxides with
 azaoxyallyl cations.
;
_journal_issue 68
_journal_name_full 'Chemical communications (Cambridge, England)'
_journal_page_first 10415
_journal_page_last 10418
_journal_paper_doi 10.1039/c6cc03650c
_journal_volume 52
_journal_year 2016
_chemical_formula_sum 'C26 H24 N2 O3'
_chemical_formula_weight 412.47
_space_group_crystal_system monoclinic
_space_group_IT_number 14
_space_group_name_Hall '-P 2yn'
_space_group_name_H-M_alt 'P 1 21/n 1'
_atom_sites_solution_hydrogens geom
_audit_creation_method SHELXL-2013
_audit_update_record
;
2016-04-30 deposited with the CCDC.
2016-07-15 downloaded from the CCDC.
;
_cell_angle_alpha 90
_cell_angle_beta 91.376(3)
_cell_angle_gamma 90
_cell_formula_units_Z 4
_cell_length_a 9.1828(17)
_cell_length_b 9.0675(17)
_cell_length_c 26.107(5)
_cell_measurement_reflns_used 7272
_cell_measurement_temperature 296(2)
_cell_measurement_theta_max 26.77
_cell_measurement_theta_min 2.34
_cell_volume 2173.2(7)
_computing_cell_refinement 'Bruker SAINT'
_computing_data_collection 'Bruker APEX2'
_computing_data_reduction 'Bruker SAINT'
_computing_molecular_graphics 'Bruker SHELXTL'
_computing_publication_material 'Bruker SHELXTL'
_computing_structure_refinement 'SHELXL-2013 (Sheldrick, 2013)'
_computing_structure_solution 'SHELXS-97 (Sheldrick, 2008)'
_diffrn_ambient_temperature 296(2)
_diffrn_measured_fraction_theta_full 0.994
_diffrn_measured_fraction_theta_max 0.994
_diffrn_measurement_device_type 'Bruker APEX-II CCD'
_diffrn_measurement_method '\f and \w scans'
_diffrn_radiation_type MoK\a
_diffrn_radiation_wavelength 0.71073
_diffrn_reflns_av_R_equivalents 0.0337
_diffrn_reflns_av_unetI/netI 0.0386
_diffrn_reflns_Laue_measured_fraction_full 0.994
_diffrn_reflns_Laue_measured_fraction_max 0.994
_diffrn_reflns_limit_h_max 9
_diffrn_reflns_limit_h_min -11
_diffrn_reflns_limit_k_max 11
_diffrn_reflns_limit_k_min -11
_diffrn_reflns_limit_l_max 33
_diffrn_reflns_limit_l_min -32
_diffrn_reflns_number 13774
_diffrn_reflns_point_group_measured_fraction_full 0.994
_diffrn_reflns_point_group_measured_fraction_max 0.994
_diffrn_reflns_theta_full 25.242
_diffrn_reflns_theta_max 26.806
_diffrn_reflns_theta_min 1.560
_exptl_absorpt_coefficient_mu 0.083
_exptl_absorpt_correction_T_max 0.745
_exptl_absorpt_correction_T_min 0.615
_exptl_absorpt_correction_type multi-scan
_exptl_absorpt_process_details sadabs
_exptl_crystal_colour colourless
_exptl_crystal_density_diffrn 1.261
_exptl_crystal_description prism
_exptl_crystal_F_000 872
_exptl_crystal_size_max 0.660
_exptl_crystal_size_mid 0.500
_exptl_crystal_size_min 0.300
_refine_diff_density_max 0.200
_refine_diff_density_min -0.197
_refine_diff_density_rms 0.048
_refine_ls_extinction_method none
_refine_ls_goodness_of_fit_ref 1.062
_refine_ls_hydrogen_treatment constr
_refine_ls_matrix_type full
_refine_ls_number_parameters 282
_refine_ls_number_reflns 4624
_refine_ls_number_restraints 0
_refine_ls_restrained_S_all 1.062
_refine_ls_R_factor_all 0.0766
_refine_ls_R_factor_gt 0.0571
_refine_ls_shift/su_max 0.004
_refine_ls_shift/su_mean 0.000
_refine_ls_structure_factor_coef Fsqd
_refine_ls_weighting_details
; 
 w=1/[\s^2^(Fo^2^)+(0.0705P)^2^+1.1179P] 
 where P=(Fo^2^+2Fc^2^)/3 
;
_refine_ls_weighting_scheme calc
_refine_ls_wR_factor_gt 0.1575
_refine_ls_wR_factor_ref 0.1714
_reflns_Friedel_coverage 0.000
_reflns_number_gt 3499
_reflns_number_total 4624
_reflns_threshold_expression 'I > 2\s(I)'
_cod_data_source_file c6cc03650c2.cif
_cod_data_source_block mo_51228a
_cod_original_sg_symbol_H-M 'P 21/n'
_cod_database_code 7124680
_shelx_space_group_comment
; 
The symmetry employed for this shelxl refinement is uniquely defined 
by the following loop, which should always be used as a source of 
symmetry information in preference to the above space-group names. 
They are only intended as comments. 
;
_shelx_estimated_absorpt_t_min 0.947
_shelx_estimated_absorpt_t_max 0.976
_shelxl_version_number 2013-2

loop_
_space_group_symop_operation_xyz
'x, y, z'
'-x+1/2, y+1/2, -z+1/2'
'-x, -y, -z'
'x-1/2, -y-1/2, z-1/2'

loop_
_atom_site_label
_atom_site_type_symbol
_atom_site_fract_x
_atom_site_fract_y
_atom_site_fract_z
_atom_site_U_iso_or_equiv
_atom_site_adp_type
_atom_site_occupancy
_atom_site_site_symmetry_order
_atom_site_calc_flag
_atom_site_refinement_flags_posn
_atom_site_refinement_flags_adp
N1 N 0.17308(17) 0.2168(2) 0.05409(6) 0.0421(4) Uani 1 1 d . .
N2 N 0.09386(19) 0.3755(2) 0.11792(7) 0.0492(5) Uani 1 1 d . .
O1 O 0.30773(14) 0.30459(17) 0.05548(5) 0.0442(4) Uani 1 1 d . .
O2 O 0.1254(2) 0.6195(2) 0.10673(8) 0.0783(6) Uani 1 1 d . .
O3 O -0.00592(15) 0.39916(18) 0.15660(5) 0.0501(4) Uani 1 1 d . .
C1 C 0.1189(2) 0.2208(2) 0.10634(7) 0.0441(5) Uani 1 1 d . .
H1 H 0.0238 0.1716 0.1057 0.053 Uiso 1 1 calc R U
C2 C 0.2142(2) 0.1415(2) 0.14506(7) 0.0431(5) Uani 1 1 d . .
C3 C 0.2464(2) 0.1908(3) 0.19416(8) 0.0502(5) Uani 1 1 d . .
H3 H 0.2126 0.2821 0.2049 0.060 Uiso 1 1 calc R U
C4 C 0.3296(3) 0.1033(3) 0.22741(8) 0.0566(6) Uani 1 1 d . .
H4 H 0.3506 0.1359 0.2605 0.068 Uiso 1 1 calc R U
C5 C 0.3809(3) -0.0318(3) 0.21142(9) 0.0610(6) Uani 1 1 d . .
H5 H 0.4370 -0.0898 0.2337 0.073 Uiso 1 1 calc R U
C6 C 0.3489(3) -0.0805(3) 0.16224(9) 0.0605(6) Uani 1 1 d . .
H6 H 0.3823 -0.1722 0.1518 0.073 Uiso 1 1 calc R U
C7 C 0.2677(3) 0.0054(3) 0.12834(8) 0.0499(5) Uani 1 1 d . .
C8 C 0.2487(3) -0.0311(3) 0.07442(9) 0.0562(6) Uani 1 1 d . .
H8 H 0.2591 -0.1288 0.0642 0.067 Uiso 1 1 calc R U
C9 C 0.2166(2) 0.0710(3) 0.03885(8) 0.0469(5) Uani 1 1 d . .
C10 C 0.2266(2) 0.0496(3) -0.01729(8) 0.0481(5) Uani 1 1 d . .
C11 C 0.1371(3) 0.1271(3) -0.05106(8) 0.0548(6) Uani 1 1 d . .
H11 H 0.0685 0.1922 -0.0384 0.066 Uiso 1 1 calc R U
C12 C 0.1482(3) 0.1092(3) -0.10369(9) 0.0621(7) Uani 1 1 d . .
H12 H 0.0869 0.1612 -0.1261 0.074 Uiso 1 1 calc R U
C13 C 0.2507(3) 0.0138(3) -0.12247(9) 0.0669(7) Uani 1 1 d . .
H13 H 0.2593 0.0024 -0.1577 0.080 Uiso 1 1 calc R U
C14 C 0.3402(3) -0.0647(3) -0.08957(10) 0.0681(7) Uani 1 1 d . .
H14 H 0.4085 -0.1298 -0.1024 0.082 Uiso 1 1 calc R U
C15 C 0.3284(3) -0.0464(3) -0.03711(9) 0.0578(6) Uani 1 1 d . .
H15 H 0.3896 -0.0992 -0.0149 0.069 Uiso 1 1 calc R U
C16 C 0.2697(2) 0.4582(3) 0.05557(8) 0.0459(5) Uani 1 1 d . .
C17 C 0.1568(2) 0.4925(3) 0.09625(8) 0.0492(5) Uani 1 1 d . .
C18 C -0.1474(2) 0.4341(3) 0.13412(8) 0.0544(6) Uani 1 1 d . .
H18A H -0.1756 0.3598 0.1091 0.065 Uiso 1 1 calc R U
H18B H -0.1443 0.5290 0.1171 0.065 Uiso 1 1 calc R U
C19 C -0.2549(2) 0.4380(2) 0.17651(7) 0.0419(5) Uani 1 1 d . .
C20 C -0.2644(2) 0.3228(3) 0.21080(9) 0.0521(6) Uani 1 1 d . .
H20 H -0.2007 0.2434 0.2085 0.063 Uiso 1 1 calc R U
C21 C -0.3677(3) 0.3239(3) 0.24862(9) 0.0583(6) Uani 1 1 d . .
H21 H -0.3722 0.2463 0.2718 0.070 Uiso 1 1 calc R U
C22 C -0.4630(2) 0.4391(3) 0.25180(9) 0.0577(6) Uani 1 1 d . .
H22 H -0.5333 0.4393 0.2769 0.069 Uiso 1 1 calc R U
C23 C -0.4550(3) 0.5539(3) 0.21803(9) 0.0563(6) Uani 1 1 d . .
H23 H -0.5203 0.6319 0.2201 0.068 Uiso 1 1 calc R U
C24 C -0.3500(2) 0.5547(3) 0.18084(8) 0.0497(5) Uani 1 1 d . .
H24 H -0.3435 0.6346 0.1586 0.060 Uiso 1 1 calc R U
C25 C 0.2111(3) 0.5075(3) 0.00338(9) 0.0587(6) Uani 1 1 d . .
H25A H 0.2812 0.4853 -0.0222 0.088 Uiso 1 1 calc R U
H25B H 0.1934 0.6118 0.0039 0.088 Uiso 1 1 calc R U
H25C H 0.1218 0.4564 -0.0045 0.088 Uiso 1 1 calc R U
C26 C 0.4115(3) 0.5344(3) 0.07061(11) 0.0664(7) Uani 1 1 d . .
H26A H 0.4446 0.4996 0.1036 0.100 Uiso 1 1 calc R U
H26B H 0.3961 0.6390 0.0721 0.100 Uiso 1 1 calc R U
H26C H 0.4837 0.5128 0.0457 0.100 Uiso 1 1 calc R U

loop_
_atom_site_aniso_label
_atom_site_aniso_U_11
_atom_site_aniso_U_22
_atom_site_aniso_U_33
_atom_site_aniso_U_23
_atom_site_aniso_U_13
_atom_site_aniso_U_12
N1 0.0379(9) 0.0525(11) 0.0362(8) -0.0055(7) 0.0038(7) 0.0009(8)
N2 0.0496(10) 0.0535(11) 0.0454(10) -0.0033(8) 0.0190(8) 0.0075(9)
O1 0.0346(7) 0.0559(9) 0.0422(7) -0.0044(6) 0.0055(6) 0.0045(6)
O2 0.0816(13) 0.0507(11) 0.1041(16) -0.0097(10) 0.0351(11) 0.0069(9)
O3 0.0420(8) 0.0721(11) 0.0365(7) -0.0054(7) 0.0092(6) 0.0133(7)
C1 0.0416(11) 0.0520(13) 0.0392(10) -0.0039(9) 0.0086(8) 0.0005(9)
C2 0.0432(11) 0.0493(12) 0.0373(10) 0.0003(9) 0.0086(8) -0.0025(9)
C3 0.0529(12) 0.0566(14) 0.0415(11) -0.0031(10) 0.0086(9) -0.0061(10)
C4 0.0588(14) 0.0725(17) 0.0384(11) 0.0023(11) 0.0008(10) -0.0125(12)
C5 0.0636(15) 0.0711(17) 0.0482(13) 0.0154(12) 0.0008(11) 0.0010(13)
C6 0.0772(17) 0.0532(14) 0.0514(13) 0.0055(11) 0.0058(12) 0.0105(12)
C7 0.0596(13) 0.0498(13) 0.0406(11) 0.0013(9) 0.0062(9) 0.0014(10)
C8 0.0727(15) 0.0487(13) 0.0471(12) -0.0084(10) 0.0020(11) 0.0058(12)
C9 0.0478(11) 0.0534(13) 0.0394(10) -0.0103(9) 0.0005(9) 0.0035(10)
C10 0.0483(12) 0.0550(13) 0.0408(11) -0.0109(10) -0.0005(9) -0.0006(10)
C11 0.0559(13) 0.0635(15) 0.0449(12) -0.0116(11) -0.0017(10) 0.0028(11)
C12 0.0738(16) 0.0697(17) 0.0423(12) -0.0071(11) -0.0063(11) -0.0042(13)
C13 0.0855(18) 0.0757(18) 0.0397(12) -0.0135(12) 0.0070(12) -0.0082(15)
C14 0.0758(17) 0.0716(18) 0.0577(15) -0.0208(13) 0.0150(13) 0.0018(14)
C15 0.0610(14) 0.0636(15) 0.0486(12) -0.0134(11) 0.0001(10) 0.0050(12)
C16 0.0368(10) 0.0551(13) 0.0460(11) -0.0018(10) 0.0048(8) 0.0010(9)
C17 0.0421(11) 0.0549(14) 0.0507(12) -0.0040(10) 0.0047(9) 0.0039(10)
C18 0.0468(12) 0.0784(17) 0.0381(11) -0.0038(11) 0.0019(9) 0.0093(11)
C19 0.0361(10) 0.0539(13) 0.0355(10) -0.0069(9) -0.0028(8) 0.0035(9)
C20 0.0496(12) 0.0519(13) 0.0550(13) -0.0030(10) 0.0031(10) 0.0120(10)
C21 0.0553(13) 0.0635(15) 0.0562(14) 0.0110(12) 0.0040(11) 0.0023(12)
C22 0.0445(12) 0.0759(17) 0.0530(13) -0.0056(12) 0.0088(10) 0.0052(12)
C23 0.0493(12) 0.0569(14) 0.0630(14) -0.0100(11) 0.0056(11) 0.0165(11)
C24 0.0499(12) 0.0508(13) 0.0483(12) -0.0002(10) -0.0024(9) 0.0047(10)
C25 0.0478(12) 0.0741(17) 0.0542(13) 0.0139(12) 0.0033(10) 0.0016(12)
C26 0.0473(13) 0.0773(18) 0.0746(17) -0.0124(14) 0.0026(12) -0.0074(12)

loop_
_atom_type_symbol
_atom_type_description
_atom_type_scat_dispersion_real
_atom_type_scat_dispersion_imag
_atom_type_scat_source
C C 0.0033 0.0016 'International Tables Vol C Tables 4.2.6.8 and 6.1.1.4'
H H 0.0000 0.0000 'International Tables Vol C Tables 4.2.6.8 and 6.1.1.4'
N N 0.0061 0.0033 'International Tables Vol C Tables 4.2.6.8 and 6.1.1.4'
O O 0.0106 0.0060 'International Tables Vol C Tables 4.2.6.8 and 6.1.1.4'

loop_
_geom_angle_atom_site_label_1
_geom_angle_atom_site_label_2
_geom_angle_atom_site_label_3
_geom_angle
C9 N1 C1 112.52(17)
C9 N1 O1 105.36(14)
C1 N1 O1 105.57(14)
C17 N2 O3 118.74(17)
C17 N2 C1 127.16(17)
O3 N2 C1 114.10(16)
C16 O1 N1 108.71(14)
N2 O3 C18 109.78(15)
N2 C1 N1 106.05(17)
N2 C1 C2 114.42(17)
N1 C1 C2 114.17(16)
C3 C2 C7 120.3(2)
C3 C2 C1 125.2(2)
C7 C2 C1 114.47(18)
C2 C3 C4 119.8(2)
C5 C4 C3 120.2(2)
C4 C5 C6 119.8(2)
C5 C6 C7 120.9(2)
C6 C7 C2 119.0(2)
C6 C7 C8 122.8(2)
C2 C7 C8 117.9(2)
C9 C8 C7 122.3(2)
C8 C9 N1 120.07(19)
C8 C9 C10 125.3(2)
N1 C9 C10 114.64(19)
C11 C10 C15 118.5(2)
C11 C10 C9 120.9(2)
C15 C10 C9 120.6(2)
C10 C11 C12 120.9(2)
C13 C12 C11 119.5(2)
C14 C13 C12 120.4(2)
C13 C14 C15 119.7(2)
C14 C15 C10 120.9(2)
O1 C16 C26 103.58(18)
O1 C16 C25 111.38(19)
C26 C16 C25 112.4(2)
O1 C16 C17 111.51(18)
C26 C16 C17 108.56(19)
C25 C16 C17 109.29(18)
O2 C17 N2 123.1(2)
O2 C17 C16 121.0(2)
N2 C17 C16 115.91(19)
O3 C18 C19 107.84(16)
C24 C19 C20 118.60(19)
C24 C19 C18 120.5(2)
C20 C19 C18 120.8(2)
C19 C20 C21 120.8(2)
C22 C21 C20 119.9(2)
C21 C22 C23 119.9(2)
C22 C23 C24 120.4(2)
C19 C24 C23 120.4(2)

loop_
_geom_bond_atom_site_label_1
_geom_bond_atom_site_label_2
_geom_bond_distance
N1 C9 1.440(3)
N1 C1 1.463(2)
N1 O1 1.470(2)
N2 C17 1.340(3)
N2 O3 1.396(2)
N2 C1 1.455(3)
O1 C16 1.436(3)
O2 C17 1.220(3)
O3 C18 1.447(3)
C1 C2 1.504(3)
C2 C3 1.383(3)
C2 C7 1.402(3)
C3 C4 1.391(3)
C4 C5 1.381(4)
C5 C6 1.383(3)
C6 C7 1.383(3)
C7 C8 1.453(3)
C8 C9 1.339(3)
C9 C10 1.484(3)
C10 C11 1.382(3)
C10 C15 1.387(3)
C11 C12 1.390(3)
C12 C13 1.377(4)
C13 C14 1.374(4)
C14 C15 1.386(3)
C16 C26 1.518(3)
C16 C25 1.520(3)
C16 C17 1.534(3)
C18 C19 1.501(3)
C19 C24 1.378(3)
C19 C20 1.380(3)
C20 C21 1.386(3)
C21 C22 1.367(3)
C22 C23 1.368(4)
C23 C24 1.385(3)

loop_
_geom_torsion_atom_site_label_1
_geom_torsion_atom_site_label_2
_geom_torsion_atom_site_label_3
_geom_torsion_atom_site_label_4
_geom_torsion
C9 N1 O1 C16 163.38(15)
C1 N1 O1 C16 -77.36(18)
C17 N2 O3 C18 82.0(2)
C1 N2 O3 C18 -98.9(2)
C17 N2 C1 N1 -23.8(3)
O3 N2 C1 N1 157.18(15)
C17 N2 C1 C2 103.0(2)
O3 N2 C1 C2 -76.1(2)
C9 N1 C1 N2 174.29(16)
O1 N1 C1 N2 59.89(19)
C9 N1 C1 C2 47.4(2)
O1 N1 C1 C2 -67.0(2)
N2 C1 C2 C3 16.9(3)
N1 C1 C2 C3 139.4(2)
N2 C1 C2 C7 -165.08(18)
N1 C1 C2 C7 -42.6(3)
C7 C2 C3 C4 -1.4(3)
C1 C2 C3 C4 176.4(2)
C2 C3 C4 C5 0.5(3)
C3 C4 C5 C6 -0.3(4)
C4 C5 C6 C7 1.1(4)
C5 C6 C7 C2 -1.9(4)
C5 C6 C7 C8 171.0(2)
C3 C2 C7 C6 2.1(3)
C1 C2 C7 C6 -176.0(2)
C3 C2 C7 C8 -171.2(2)
C1 C2 C7 C8 10.7(3)
C6 C7 C8 C9 -156.1(3)
C2 C7 C8 C9 17.0(4)
C7 C8 C9 N1 -11.7(4)
C7 C8 C9 C10 166.1(2)
C1 N1 C9 C8 -20.8(3)
O1 N1 C9 C8 93.7(2)
C1 N1 C9 C10 161.19(18)
O1 N1 C9 C10 -84.3(2)
C8 C9 C10 C11 151.3(3)
N1 C9 C10 C11 -30.9(3)
C8 C9 C10 C15 -30.1(4)
N1 C9 C10 C15 147.7(2)
C15 C10 C11 C12 0.2(4)
C9 C10 C11 C12 178.8(2)
C10 C11 C12 C13 -0.6(4)
C11 C12 C13 C14 0.8(4)
C12 C13 C14 C15 -0.7(4)
C13 C14 C15 C10 0.4(4)
C11 C10 C15 C14 -0.1(4)
C9 C10 C15 C14 -178.7(2)
N1 O1 C16 C26 166.04(16)
N1 O1 C16 C25 -72.92(19)
N1 O1 C16 C17 49.5(2)
O3 N2 C17 O2 -4.1(3)
C1 N2 C17 O2 177.0(2)
O3 N2 C17 C16 177.65(17)
C1 N2 C17 C16 -1.3(3)
O1 C16 C17 O2 170.3(2)
C26 C16 C17 O2 56.8(3)
C25 C16 C17 O2 -66.2(3)
O1 C16 C17 N2 -11.4(3)
C26 C16 C17 N2 -124.9(2)
C25 C16 C17 N2 112.1(2)
N2 O3 C18 C19 172.38(18)
O3 C18 C19 C24 131.5(2)
O3 C18 C19 C20 -50.9(3)
C24 C19 C20 C21 0.3(3)
C18 C19 C20 C21 -177.4(2)
C19 C20 C21 C22 0.9(4)
C20 C21 C22 C23 -0.9(4)
C21 C22 C23 C24 -0.5(4)
C20 C19 C24 C23 -1.7(3)
C18 C19 C24 C23 176.0(2)
C22 C23 C24 C19 1.8(4)
